data_4028237
loop_
_publ_author_name
'Xiao-Jian Li'
'Jin-Ling Zhang'
'Yu Geng'
'Zhong Jin'

_publ_section_title
;
 Nickel-Catalyzed Suzuki-Miyaura Coupling of Heteroaryl Ethers with
 Arylboronic Acids
;
_journal_name_full 'Journal of Organic Chemistry'
_journal_page_first 5078
_journal_page_last 5084
_journal_paper_doi 10.1021/jo4005537
_journal_volume 78
_journal_year 2013
_chemical_formula_sum 'C12 H13 N3 O4'
_chemical_formula_weight 263.25
_chemical_name_systematic
; 
 ? 
;
_space_group_IT_number 14
_symmetry_cell_setting monoclinic
_symmetry_space_group_name_Hall '-P 2ybc'
_symmetry_space_group_name_H-M 'P 1 21/c 1'
_atom_sites_solution_hydrogens geom
_atom_sites_solution_primary direct
_atom_sites_solution_secondary difmap
_audit_creation_method SHELXL-97
_cell_angle_alpha 90.00
_cell_angle_beta 94.076(5)
_cell_angle_gamma 90.00
_cell_formula_units_Z 4
_cell_length_a 7.902(2)
_cell_length_b 6.4016(16)
_cell_length_c 24.337(6)
_cell_measurement_reflns_used 3840
_cell_measurement_temperature 113(2)
_cell_measurement_theta_max 28.0
_cell_measurement_theta_min 2.5
_cell_volume 1228.0(5)
_computing_cell_refinement CrystalClear
_computing_data_collection CrystalClear
_computing_data_reduction CrystalClear
_computing_molecular_graphics 'Bruker SHELXTL'
_computing_publication_material 'CrystalStructure 3.8'
_computing_structure_refinement 'SHELXL-97 (Sheldrick, 1997)'
_computing_structure_solution 'SHELXS-97 (Sheldrick, 1990)'
_diffrn_ambient_temperature 113(2)
_diffrn_detector_area_resol_mean 14.22
_diffrn_measured_fraction_theta_full 0.990
_diffrn_measured_fraction_theta_max 0.990
_diffrn_measurement_device_type 'Rigaku Saturn724 CCD'
_diffrn_measurement_method '\w and \f scans'
_diffrn_radiation_monochromator multilayer
_diffrn_radiation_source 'rotating anode'
_diffrn_radiation_type MoK\a
_diffrn_radiation_wavelength 0.71073
_diffrn_reflns_av_R_equivalents 0.0332
_diffrn_reflns_av_sigmaI/netI 0.0278
_diffrn_reflns_limit_h_max 10
_diffrn_reflns_limit_h_min -10
_diffrn_reflns_limit_k_max 8
_diffrn_reflns_limit_k_min -8
_diffrn_reflns_limit_l_max 32
_diffrn_reflns_limit_l_min -28
_diffrn_reflns_number 12181
_diffrn_reflns_theta_full 27.90
_diffrn_reflns_theta_max 27.90
_diffrn_reflns_theta_min 2.58
_diffrn_standards_decay_% 0
_diffrn_standards_interval_count 0
_diffrn_standards_interval_time 0
_diffrn_standards_number 0
_exptl_absorpt_coefficient_mu 0.109
_exptl_absorpt_correction_T_max 0.9870
_exptl_absorpt_correction_T_min 0.9785
_exptl_absorpt_correction_type multi-scan
_exptl_absorpt_process_details CrystalClear
_exptl_crystal_colour Colorless
_exptl_crystal_density_diffrn 1.424
_exptl_crystal_description Prism
_exptl_crystal_F_000 552
_exptl_crystal_size_max 0.20
_exptl_crystal_size_mid 0.18
_exptl_crystal_size_min 0.12
_refine_diff_density_max 0.216
_refine_diff_density_min -0.288
_refine_diff_density_rms 0.049
_refine_ls_extinction_method none
_refine_ls_goodness_of_fit_ref 1.050
_refine_ls_hydrogen_treatment constr
_refine_ls_matrix_type full
_refine_ls_number_parameters 175
_refine_ls_number_reflns 2922
_refine_ls_number_restraints 0
_refine_ls_restrained_S_all 1.050
_refine_ls_R_factor_all 0.0406
_refine_ls_R_factor_gt 0.0355
_refine_ls_shift/su_max 0.001
_refine_ls_shift/su_mean 0.000
_refine_ls_structure_factor_coef Fsqd
_refine_ls_weighting_details 'calc w=1/[\s^2^(Fo^2^)+(0.0644P)^2^+0.0725P] where P=(Fo^2^+2Fc^2^)/3'
_refine_ls_weighting_scheme calc
_refine_ls_wR_factor_gt 0.0984
_refine_ls_wR_factor_ref 0.1023
_reflns_number_gt 2472
_reflns_number_total 2922
_reflns_threshold_expression >2sigma(I)
_cod_data_source_file jo4005537_si_002.cif
_cod_data_source_block shelx
_cod_original_cell_volume 1228.0(6)
_cod_database_code 4028237

loop_
_symmetry_equiv_pos_as_xyz
'x, y, z'
'-x, y+1/2, -z+1/2'
'-x, -y, -z'
'x, -y-1/2, z-1/2'

loop_
_atom_site_label
_atom_site_type_symbol
_atom_site_fract_x
_atom_site_fract_y
_atom_site_fract_z
_atom_site_U_iso_or_equiv
_atom_site_adp_type
_atom_site_occupancy
_atom_site_symmetry_multiplicity
_atom_site_calc_flag
_atom_site_refinement_flags
O1 O 0.16793(9) 0.87400(12) 0.17453(3) 0.02453(19) Uani 1 1 d .
O2 O 0.35754(10) 1.19124(11) 0.38110(3) 0.02261(18) Uani 1 1 d .
O3 O 0.32892(9) 1.20904(11) 0.56628(3) 0.02193(18) Uani 1 1 d .
O4 O 0.08432(9) 0.67811(11) 0.47218(3) 0.02216(18) Uani 1 1 d .
N1 N 0.35017(10) 1.20740(13) 0.47267(3) 0.01925(19) Uani 1 1 d .
N2 N 0.20493(10) 0.94265(13) 0.52000(3) 0.01961(19) Uani 1 1 d .
N3 N 0.21422(10) 0.92753(13) 0.42218(3) 0.01843(19) Uani 1 1 d .
C1 C 0.21236(14) 0.66685(17) 0.15874(4) 0.0277(2) Uani 1 1 d .
H1A H 0.3354 0.6581 0.1562 0.042 Uiso 1 1 calc R
H1B H 0.1545 0.6335 0.1229 0.042 Uiso 1 1 calc R
H1C H 0.1777 0.5671 0.1863 0.042 Uiso 1 1 calc R
C2 C 0.22235(12) 0.94020(16) 0.22604(4) 0.0195(2) Uani 1 1 d .
C3 C 0.15694(13) 1.13114(16) 0.24202(4) 0.0240(2) Uani 1 1 d .
H3 H 0.0815 1.2066 0.2172 0.029 Uiso 1 1 calc R
C4 C 0.20113(13) 1.21161(17) 0.29384(4) 0.0232(2) Uani 1 1 d .
H4 H 0.1573 1.3424 0.3046 0.028 Uiso 1 1 calc R
C5 C 0.30982(12) 1.09913(16) 0.32963(4) 0.0198(2) Uani 1 1 d .
C6 C 0.37831(13) 0.91190(17) 0.31423(4) 0.0231(2) Uani 1 1 d .
H6 H 0.4550 0.8385 0.3391 0.028 Uiso 1 1 calc R
C7 C 0.33478(13) 0.83081(16) 0.26211(4) 0.0220(2) Uani 1 1 d .
H7 H 0.3814 0.7018 0.2512 0.026 Uiso 1 1 calc R
C8 C 0.30398(12) 1.10190(15) 0.42697(4) 0.0180(2) Uani 1 1 d .
C9 C 0.29407(12) 1.11830(15) 0.51749(4) 0.0179(2) Uani 1 1 d .
C10 C 0.17051(12) 0.85529(15) 0.47092(4) 0.0178(2) Uani 1 1 d .
C11 C 0.04204(13) 0.57432(16) 0.42013(4) 0.0238(2) Uani 1 1 d .
H11A H -0.0312 0.6652 0.3964 0.036 Uiso 1 1 calc R
H11B H -0.0176 0.4434 0.4267 0.036 Uiso 1 1 calc R
H11C H 0.1463 0.5441 0.4021 0.036 Uiso 1 1 calc R
C12 C 0.41078(13) 1.41150(16) 0.56663(4) 0.0235(2) Uani 1 1 d .
H12A H 0.5240 1.3973 0.5530 0.035 Uiso 1 1 calc R
H12B H 0.4210 1.4664 0.6043 0.035 Uiso 1 1 calc R
H12C H 0.3428 1.5078 0.5428 0.035 Uiso 1 1 calc R

loop_
_atom_site_aniso_label
_atom_site_aniso_U_11
_atom_site_aniso_U_22
_atom_site_aniso_U_33
_atom_site_aniso_U_23
_atom_site_aniso_U_13
_atom_site_aniso_U_12
O1 0.0308(4) 0.0259(4) 0.0163(4) -0.0020(3) -0.0023(3) 0.0040(3)
O2 0.0306(4) 0.0239(4) 0.0138(3) -0.0005(3) 0.0041(3) -0.0080(3)
O3 0.0291(4) 0.0214(4) 0.0149(3) -0.0019(3) -0.0009(3) -0.0043(3)
O4 0.0287(4) 0.0207(4) 0.0171(3) -0.0008(3) 0.0022(3) -0.0074(3)
N1 0.0206(4) 0.0209(4) 0.0163(4) -0.0003(3) 0.0013(3) -0.0020(3)
N2 0.0229(4) 0.0210(4) 0.0148(4) 0.0005(3) 0.0005(3) -0.0023(3)
N3 0.0203(4) 0.0195(4) 0.0156(4) 0.0000(3) 0.0019(3) -0.0017(3)
C1 0.0334(6) 0.0283(6) 0.0211(5) -0.0057(4) -0.0008(4) 0.0056(4)
C2 0.0215(5) 0.0230(5) 0.0143(4) 0.0004(4) 0.0026(3) -0.0021(4)
C3 0.0245(5) 0.0252(5) 0.0219(5) 0.0022(4) -0.0011(4) 0.0035(4)
C4 0.0249(5) 0.0220(5) 0.0230(5) -0.0016(4) 0.0038(4) 0.0013(4)
C5 0.0234(5) 0.0230(5) 0.0133(4) -0.0006(4) 0.0039(3) -0.0059(4)
C6 0.0261(5) 0.0249(5) 0.0179(5) 0.0033(4) -0.0018(4) 0.0011(4)
C7 0.0256(5) 0.0222(5) 0.0184(5) -0.0002(4) 0.0017(4) 0.0029(4)
C8 0.0191(4) 0.0196(5) 0.0156(4) 0.0015(4) 0.0028(3) 0.0006(4)
C9 0.0181(4) 0.0203(5) 0.0150(4) -0.0006(4) -0.0008(3) 0.0017(4)
C10 0.0178(4) 0.0182(5) 0.0173(5) 0.0008(4) 0.0010(3) 0.0003(3)
C11 0.0288(5) 0.0234(5) 0.0193(5) -0.0040(4) 0.0014(4) -0.0070(4)
C12 0.0294(5) 0.0198(5) 0.0206(5) -0.0027(4) -0.0025(4) -0.0038(4)

loop_
_atom_type_symbol
_atom_type_description
_atom_type_scat_dispersion_real
_atom_type_scat_dispersion_imag
_atom_type_scat_source
C C 0.0033 0.0016 'International Tables Vol C Tables 4.2.6.8 and 6.1.1.4'
H H 0.0000 0.0000 'International Tables Vol C Tables 4.2.6.8 and 6.1.1.4'
N N 0.0061 0.0033 'International Tables Vol C Tables 4.2.6.8 and 6.1.1.4'
O O 0.0106 0.0060 'International Tables Vol C Tables 4.2.6.8 and 6.1.1.4'

loop_
_geom_angle_atom_site_label_1
_geom_angle_atom_site_label_2
_geom_angle_atom_site_label_3
_geom_angle
C2 O1 C1 117.87(8)
C8 O2 C5 118.53(8)
C9 O3 C12 117.32(7)
C10 O4 C11 117.36(7)
C8 N1 C9 112.29(9)
C10 N2 C9 112.91(8)
C8 N3 C10 112.52(8)
O1 C1 H1A 109.5
O1 C1 H1B 109.5
H1A C1 H1B 109.5
O1 C1 H1C 109.5
H1A C1 H1C 109.5
H1B C1 H1C 109.5
O1 C2 C7 124.65(9)
O1 C2 C3 115.49(9)
C7 C2 C3 119.86(9)
C4 C3 C2 120.42(9)
C4 C3 H3 119.8
C2 C3 H3 119.8
C5 C4 C3 119.07(10)
C5 C4 H4 120.5
C3 C4 H4 120.5
C6 C5 C4 121.36(9)
C6 C5 O2 121.30(9)
C4 C5 O2 117.18(9)
C5 C6 C7 119.75(9)
C5 C6 H6 120.1
C7 C6 H6 120.1
C6 C7 C2 119.51(10)
C6 C7 H7 120.2
C2 C7 H7 120.2
N3 C8 N1 128.00(9)
N3 C8 O2 118.85(8)
N1 C8 O2 113.15(9)
N2 C9 O3 113.82(8)
N2 C9 N1 127.34(9)
O3 C9 N1 118.84(9)
O4 C10 N2 114.33(8)
O4 C10 N3 118.75(8)
N2 C10 N3 126.91(9)
O4 C11 H11A 109.5
O4 C11 H11B 109.5
H11A C11 H11B 109.5
O4 C11 H11C 109.5
H11A C11 H11C 109.5
H11B C11 H11C 109.5
O3 C12 H12A 109.5
O3 C12 H12B 109.5
H12A C12 H12B 109.5
O3 C12 H12C 109.5
H12A C12 H12C 109.5
H12B C12 H12C 109.5

loop_
_geom_bond_atom_site_label_1
_geom_bond_atom_site_label_2
_geom_bond_distance
O1 C2 1.3635(11)
O1 C1 1.4313(13)
O2 C8 1.3489(12)
O2 C5 1.4114(11)
O3 C9 1.3329(11)
O3 C12 1.4483(12)
O4 C10 1.3245(12)
O4 C11 1.4483(12)
N1 C8 1.3299(12)
N1 C9 1.3343(13)
N2 C10 1.3296(12)
N2 C9 1.3306(13)
N3 C8 1.3232(13)
N3 C10 1.3411(12)
C1 H1A 0.9800
C1 H1B 0.9800
C1 H1C 0.9800
C2 C7 1.3926(14)
C2 C3 1.3933(14)
C3 C4 1.3839(14)
C3 H3 0.9500
C4 C5 1.3816(14)
C4 H4 0.9500
C5 C6 1.3780(15)
C6 C7 1.3909(14)
C6 H6 0.9500
C7 H7 0.9500
C11 H11A 0.9800
C11 H11B 0.9800
C11 H11C 0.9800
C12 H12A 0.9800
C12 H12B 0.9800
C12 H12C 0.9800

loop_
_geom_torsion_atom_site_label_1
_geom_torsion_atom_site_label_2
_geom_torsion_atom_site_label_3
_geom_torsion_atom_site_label_4
_geom_torsion
C1 O1 C2 C7 8.03(14)
C1 O1 C2 C3 -171.68(9)
O1 C2 C3 C4 178.84(9)
C7 C2 C3 C4 -0.89(15)
C2 C3 C4 C5 -0.54(15)
C3 C4 C5 C6 1.77(15)
C3 C4 C5 O2 177.23(8)
C8 O2 C5 C6 -71.40(12)
C8 O2 C5 C4 113.13(10)
C4 C5 C6 C7 -1.52(15)
O2 C5 C6 C7 -176.80(9)
C5 C6 C7 C2 0.05(15)
O1 C2 C7 C6 -178.56(9)
C3 C2 C7 C6 1.14(15)
C10 N3 C8 N1 -0.94(14)
C10 N3 C8 O2 179.56(8)
C9 N1 C8 N3 -0.39(14)
C9 N1 C8 O2 179.13(8)
C5 O2 C8 N3 2.44(13)
C5 O2 C8 N1 -177.13(8)
C10 N2 C9 O3 179.58(8)
C10 N2 C9 N1 -0.83(14)
C12 O3 C9 N2 -174.01(8)
C12 O3 C9 N1 6.36(13)
C8 N1 C9 N2 1.38(14)
C8 N1 C9 O3 -179.05(8)
C11 O4 C10 N2 179.89(8)
C11 O4 C10 N3 -0.35(13)
C9 N2 C10 O4 178.90(8)
C9 N2 C10 N3 -0.83(14)
C8 N3 C10 O4 -178.10(8)
C8 N3 C10 N2 1.62(14)
